data_7105958
loop_
_publ_author_name
'Daniel Stern'
'Nils Finkelmeier'
'Dietmar Stalke'

_publ_section_title
;
 Assessment of the LiX salt-effect in anthracenyl lithiums
;
_journal_name_full Chem.Commun.
_journal_page_first 2113
_journal_paper_doi 10.1039/c0cc02772c
_journal_volume 47
_journal_year 2011
_chemical_formula_moiety 'C36 H36 Br2 Li2 O4'
_chemical_formula_sum 'C36 H36 Br2 Li2 O4'
_chemical_formula_weight 706.35
_chemical_name_systematic
;
?
;
_space_group_IT_number 14
_symmetry_cell_setting monoclinic
_symmetry_space_group_name_Hall '-P 2yn'
_symmetry_space_group_name_H-M 'P 1 21/n 1'
_atom_sites_solution_hydrogens geom
_atom_sites_solution_primary direct
_atom_sites_solution_secondary difmap
_audit_creation_method SHELXL-97
_cell_angle_alpha 90.00
_cell_angle_beta 90.795(3)
_cell_angle_gamma 90.00
_cell_formula_units_Z 2
_cell_length_a 10.578(2)
_cell_length_b 9.1589(19)
_cell_length_c 15.943(3)
_cell_measurement_reflns_used 5403
_cell_measurement_temperature 100(2)
_cell_measurement_theta_max 25.412
_cell_measurement_theta_min 2.296
_cell_volume 1544.5(5)
_computing_cell_refinement 'SAINT V7.46A'
_computing_data_collection 'APEX2 v2.2-0'
_computing_data_reduction 'SAINT V7.46A'
_computing_molecular_graphics 'XP in SHELXTL v6.10'
_computing_publication_material 'XP in SHELXTL v6.10'
_computing_structure_refinement 'SHELXL-97 (Sheldrick, 2008)'
_computing_structure_solution 'SHELXS-97 (Sheldrick, 2008)'
_diffrn_ambient_temperature 100(2)
_diffrn_measured_fraction_theta_full 0.995
_diffrn_measured_fraction_theta_max 0.995
_diffrn_measurement_device_type 'BRUKER TXS with D8-Goniometer'
_diffrn_measurement_method 'omega sceans'
_diffrn_radiation_monochromator 'INCOATEC Helios mirror optics'
_diffrn_radiation_source 'Mo rotating anode'
_diffrn_radiation_type MoK\a
_diffrn_radiation_wavelength 0.71073
_diffrn_reflns_av_R_equivalents 0.0685
_diffrn_reflns_av_sigmaI/netI 0.0435
_diffrn_reflns_limit_h_max 12
_diffrn_reflns_limit_h_min -12
_diffrn_reflns_limit_k_max 11
_diffrn_reflns_limit_k_min 0
_diffrn_reflns_limit_l_max 19
_diffrn_reflns_limit_l_min 0
_diffrn_reflns_number 15536
_diffrn_reflns_theta_full 25.45
_diffrn_reflns_theta_max 25.45
_diffrn_reflns_theta_min 2.30
_exptl_absorpt_coefficient_mu 2.664
_exptl_absorpt_correction_T_max 0.5870
_exptl_absorpt_correction_T_min 0.4586
_exptl_absorpt_correction_type multi-scan
_exptl_absorpt_process_details SADABS-2007/4
_exptl_crystal_colour yellow
_exptl_crystal_density_diffrn 1.519
_exptl_crystal_density_method 'not measured'
_exptl_crystal_description block
_exptl_crystal_F_000 720
_exptl_crystal_size_max 0.32
_exptl_crystal_size_mid 0.25
_exptl_crystal_size_min 0.20
_refine_diff_density_max 1.833
_refine_diff_density_min -0.538
_refine_diff_density_rms 0.101
_refine_ls_extinction_method none
_refine_ls_goodness_of_fit_ref 1.030
_refine_ls_hydrogen_treatment constr
_refine_ls_matrix_type full
_refine_ls_number_parameters 201
_refine_ls_number_reflns 2840
_refine_ls_number_restraints 0
_refine_ls_restrained_S_all 1.030
_refine_ls_R_factor_all 0.0503
_refine_ls_R_factor_gt 0.0423
_refine_ls_shift/su_max 0.000
_refine_ls_shift/su_mean 0.000
_refine_ls_structure_factor_coef Fsqd
_refine_ls_weighting_details 'calc w=1/[\s^2^(Fo^2^)+(0.0843P)^2^+0.0000P] where P=(Fo^2^+2Fc^2^)/3'
_refine_ls_weighting_scheme calc
_refine_ls_wR_factor_gt 0.1113
_refine_ls_wR_factor_ref 0.1162
_reflns_number_gt 2417
_reflns_number_total 2840
_reflns_threshold_expression >2sigma(I)
_cod_data_source_file C0CC02772C.TXT
_cod_data_source_block 2_[BrAnLi_DME]2
_cod_original_cell_volume 1544.4(6)
_cod_original_sg_symbol_Hall -P2yn
_cod_original_sg_symbol_H-M P2(1)/n
_cod_database_code 7105958

loop_
_symmetry_equiv_pos_as_xyz
'x, y, z'
'-x+1/2, y+1/2, -z+1/2'
'-x, -y, -z'
'x-1/2, -y-1/2, z-1/2'

loop_
_atom_site_label
_atom_site_type_symbol
_atom_site_fract_x
_atom_site_fract_y
_atom_site_fract_z
_atom_site_U_iso_or_equiv
_atom_site_adp_type
_atom_site_occupancy
_atom_site_symmetry_multiplicity
_atom_site_calc_flag
_atom_site_refinement_flags
_atom_site_disorder_assembly
_atom_site_disorder_group
Br1 Br 0.11742(3) 0.07609(3) 0.166844(19) 0.02790(16) Uani 1 1 d . . .
O1 O 0.24364(19) 0.6790(2) 0.53254(14) 0.0264(5) Uani 1 1 d . . .
O2 O 0.0537(2) 0.7964(2) 0.43655(13) 0.0263(5) Uani 1 1 d . . .
Li1 Li 0.0787(5) 0.5973(5) 0.4851(3) 0.0254(12) Uani 1 1 d . . .
C1 C 0.0949(3) 0.2111(3) 0.25735(18) 0.0217(6) Uani 1 1 d . . .
C2 C 0.1824(3) 0.2092(3) 0.32328(18) 0.0215(6) Uani 1 1 d . . .
C3 C 0.2932(3) 0.1199(3) 0.32371(19) 0.0255(7) Uani 1 1 d . . .
H3 H 0.3109 0.0608 0.2763 0.031 Uiso 1 1 calc R . .
C4 C 0.3732(3) 0.1183(4) 0.3907(2) 0.0265(7) Uani 1 1 d . . .
H4 H 0.4477 0.0604 0.3891 0.032 Uiso 1 1 calc R . .
C5 C 0.3476(3) 0.2012(4) 0.4626(2) 0.0275(7) Uani 1 1 d . . .
H5 H 0.4025 0.1963 0.5102 0.033 Uiso 1 1 calc R . .
C6 C 0.2433(3) 0.2887(3) 0.4638(2) 0.0261(7) Uani 1 1 d . . .
H6 H 0.2271 0.3431 0.5132 0.031 Uiso 1 1 calc R . .
C7 C 0.1577(3) 0.3028(3) 0.39487(19) 0.0220(6) Uani 1 1 d . . .
C8 C 0.0560(3) 0.4044(3) 0.3980(2) 0.0220(7) Uani 1 1 d . . .
C9 C -0.0215(3) 0.4066(3) 0.3246(2) 0.0224(7) Uani 1 1 d . . .
C10 C -0.1222(3) 0.5106(4) 0.31673(19) 0.0263(7) Uani 1 1 d . . .
H10 H -0.1319 0.5811 0.3599 0.032 Uiso 1 1 calc R . .
C11 C -0.2041(3) 0.5132(4) 0.2509(2) 0.0301(7) Uani 1 1 d . . .
H11 H -0.2683 0.5856 0.2481 0.036 Uiso 1 1 calc R . .
C12 C -0.1943(3) 0.4076(3) 0.1858(2) 0.0291(8) Uani 1 1 d . . .
H12 H -0.2541 0.4067 0.1408 0.035 Uiso 1 1 calc R . .
C13 C -0.0995(3) 0.3089(3) 0.18840(19) 0.0257(7) Uani 1 1 d . . .
H13 H -0.0937 0.2389 0.1447 0.031 Uiso 1 1 calc R . .
C14 C -0.0078(3) 0.3068(3) 0.25489(19) 0.0226(6) Uani 1 1 d . . .
C15 C 0.3592(3) 0.6215(4) 0.5663(2) 0.0293(7) Uani 1 1 d . . .
H15A H 0.4240 0.6228 0.5230 0.044 Uiso 1 1 calc R . .
H15B H 0.3456 0.5209 0.5850 0.044 Uiso 1 1 calc R . .
H15C H 0.3871 0.6814 0.6140 0.044 Uiso 1 1 calc R . .
C16 C 0.2584(3) 0.8258(3) 0.5045(2) 0.0280(7) Uani 1 1 d . . .
H16A H 0.3044 0.8283 0.4509 0.034 Uiso 1 1 calc R . .
H16B H 0.3063 0.8838 0.5466 0.034 Uiso 1 1 calc R . .
C17 C 0.1265(3) 0.8864(4) 0.4929(2) 0.0281(7) Uani 1 1 d . . .
H17A H 0.0844 0.8910 0.5479 0.034 Uiso 1 1 calc R . .
H17B H 0.1313 0.9868 0.4702 0.034 Uiso 1 1 calc R . .
C18 C 0.0711(3) 0.8311(4) 0.3501(2) 0.0311(7) Uani 1 1 d . . .
H18A H 0.0424 0.9312 0.3393 0.047 Uiso 1 1 calc R . .
H18B H 0.0219 0.7632 0.3151 0.047 Uiso 1 1 calc R . .
H18C H 0.1609 0.8227 0.3365 0.047 Uiso 1 1 calc R . .

loop_
_atom_site_aniso_label
_atom_site_aniso_U_11
_atom_site_aniso_U_22
_atom_site_aniso_U_33
_atom_site_aniso_U_23
_atom_site_aniso_U_13
_atom_site_aniso_U_12
Br1 0.0383(2) 0.0224(2) 0.0229(2) -0.00616(12) -0.00263(14) 0.00184(12)
O1 0.0267(11) 0.0185(11) 0.0339(12) 0.0032(9) -0.0070(9) -0.0033(9)
O2 0.0322(12) 0.0175(12) 0.0292(12) 0.0006(9) -0.0019(9) -0.0044(9)
Li1 0.032(3) 0.020(3) 0.024(3) 0.002(2) -0.005(2) -0.005(2)
C1 0.0322(16) 0.0145(15) 0.0184(15) -0.0038(11) 0.0018(12) -0.0042(12)
C2 0.0279(15) 0.0156(15) 0.0211(15) 0.0011(11) 0.0007(12) -0.0037(12)
C3 0.0297(16) 0.0205(16) 0.0264(17) -0.0031(13) 0.0014(13) -0.0048(13)
C4 0.0251(16) 0.0216(16) 0.0328(18) 0.0038(14) 0.0007(14) -0.0014(13)
C5 0.0294(17) 0.0271(18) 0.0259(17) 0.0034(13) -0.0043(13) -0.0040(13)
C6 0.0328(17) 0.0231(17) 0.0225(16) -0.0031(13) 0.0003(13) -0.0075(13)
C7 0.0285(16) 0.0150(15) 0.0224(16) 0.0003(12) -0.0013(12) -0.0057(12)
C8 0.0279(16) 0.0162(16) 0.0218(16) -0.0013(12) 0.0002(13) -0.0053(12)
C9 0.0299(16) 0.0151(16) 0.0224(16) 0.0008(11) 0.0020(13) -0.0033(12)
C10 0.0343(17) 0.0199(17) 0.0247(16) 0.0000(13) 0.0027(13) 0.0012(13)
C11 0.0336(17) 0.0251(18) 0.0316(18) 0.0021(14) 0.0012(14) 0.0041(14)
C12 0.0351(18) 0.0278(19) 0.0241(18) 0.0049(13) -0.0054(14) 0.0002(14)
C13 0.0345(17) 0.0192(16) 0.0235(16) 0.0007(12) -0.0018(13) -0.0030(13)
C14 0.0289(16) 0.0166(15) 0.0221(16) 0.0014(12) -0.0007(12) -0.0048(12)
C15 0.0268(16) 0.0295(18) 0.0314(18) -0.0003(14) -0.0084(14) -0.0035(14)
C16 0.0323(17) 0.0185(16) 0.0330(18) -0.0021(13) -0.0028(14) -0.0027(13)
C17 0.0306(17) 0.0165(16) 0.0370(19) -0.0055(14) -0.0042(14) -0.0013(13)
C18 0.0374(18) 0.0233(18) 0.0326(18) 0.0052(14) -0.0002(14) -0.0044(14)

loop_
_atom_type_symbol
_atom_type_description
_atom_type_scat_dispersion_real
_atom_type_scat_dispersion_imag
_atom_type_scat_source
C C 0.0033 0.0016 'International Tables Vol C Tables 4.2.6.8 and 6.1.1.4'
H H 0.0000 0.0000 'International Tables Vol C Tables 4.2.6.8 and 6.1.1.4'
Li Li -0.0003 0.0001 'International Tables Vol C Tables 4.2.6.8 and 6.1.1.4'
O O 0.0106 0.0060 'International Tables Vol C Tables 4.2.6.8 and 6.1.1.4'
Br Br -0.2901 2.4595 'International Tables Vol C Tables 4.2.6.8 and 6.1.1.4'

loop_
_geom_angle_atom_site_label_1
_geom_angle_atom_site_label_2
_geom_angle_atom_site_label_3
_geom_angle
_geom_angle_site_symmetry_1
_geom_angle_site_symmetry_3
_geom_angle_publ_flag
C16 O1 C15 111.6(2) . . ?
C16 O1 Li1 109.1(2) . . ?
C15 O1 Li1 136.8(2) . . ?
C18 O2 C17 113.6(2) . . ?
C18 O2 Li1 124.0(2) . . ?
C17 O2 Li1 102.4(2) . . ?
O2 Li1 O1 85.2(2) . . ?
O2 Li1 C8 117.6(3) . . ?
O1 Li1 C8 126.9(3) . . ?
O2 Li1 C8 103.5(2) . 3_566 ?
O1 Li1 C8 103.4(2) . 3_566 ?
C8 Li1 C8 114.8(2) . 3_566 ?
O2 Li1 Li1 130.0(4) . 3_566 ?
O1 Li1 Li1 139.9(4) . 3_566 ?
C8 Li1 Li1 59.4(2) . 3_566 ?
C8 Li1 Li1 55.4(2) 3_566 3_566 ?
C2 C1 C14 122.6(3) . . ?
C2 C1 Br1 118.2(2) . . ?
C14 C1 Br1 119.3(2) . . ?
C1 C2 C3 123.2(3) . . ?
C1 C2 C7 117.5(3) . . ?
C3 C2 C7 119.3(3) . . ?
C4 C3 C2 120.9(3) . . ?
C4 C3 H3 119.5 . . ?
C2 C3 H3 119.5 . . ?
C3 C4 C5 120.8(3) . . ?
C3 C4 H4 119.6 . . ?
C5 C4 H4 119.6 . . ?
C6 C5 C4 119.6(3) . . ?
C6 C5 H5 120.2 . . ?
C4 C5 H5 120.2 . . ?
C5 C6 C7 123.4(3) . . ?
C5 C6 H6 118.3 . . ?
C7 C6 H6 118.3 . . ?
C6 C7 C8 120.4(3) . . ?
C6 C7 C2 115.8(3) . . ?
C8 C7 C2 123.8(3) . . ?
C9 C8 C7 114.1(3) . . ?
C9 C8 Li1 123.5(3) . . ?
C7 C8 Li1 117.3(3) . . ?
C9 C8 Li1 107.6(2) . 3_566 ?
C7 C8 Li1 119.2(2) . 3_566 ?
Li1 C8 Li1 65.2(2) . 3_566 ?
C8 C9 C10 120.1(3) . . ?
C8 C9 C14 124.2(3) . . ?
C10 C9 C14 115.7(3) . . ?
C11 C10 C9 123.2(3) . . ?
C11 C10 H10 118.4 . . ?
C9 C10 H10 118.4 . . ?
C10 C11 C12 120.1(3) . . ?
C10 C11 H11 119.9 . . ?
C12 C11 H11 119.9 . . ?
C13 C12 C11 119.6(3) . . ?
C13 C12 H12 120.2 . . ?
C11 C12 H12 120.2 . . ?
C12 C13 C14 121.9(3) . . ?
C12 C13 H13 119.0 . . ?
C14 C13 H13 119.0 . . ?
C1 C14 C13 123.4(3) . . ?
C1 C14 C9 117.4(3) . . ?
C13 C14 C9 119.2(3) . . ?
O1 C15 H15A 109.5 . . ?
O1 C15 H15B 109.5 . . ?
H15A C15 H15B 109.5 . . ?
O1 C15 H15C 109.5 . . ?
H15A C15 H15C 109.5 . . ?
H15B C15 H15C 109.5 . . ?
O1 C16 C17 106.2(3) . . ?
O1 C16 H16A 110.5 . . ?
C17 C16 H16A 110.5 . . ?
O1 C16 H16B 110.5 . . ?
C17 C16 H16B 110.5 . . ?
H16A C16 H16B 108.7 . . ?
O2 C17 C16 110.7(3) . . ?
O2 C17 H17A 109.5 . . ?
C16 C17 H17A 109.5 . . ?
O2 C17 H17B 109.5 . . ?
C16 C17 H17B 109.5 . . ?
H17A C17 H17B 108.1 . . ?
O2 C18 H18A 109.5 . . ?
O2 C18 H18B 109.5 . . ?
H18A C18 H18B 109.5 . . ?
O2 C18 H18C 109.5 . . ?
H18A C18 H18C 109.5 . . ?
H18B C18 H18C 109.5 . . ?

loop_
_geom_bond_atom_site_label_1
_geom_bond_atom_site_label_2
_geom_bond_distance
_geom_bond_site_symmetry_2
_geom_bond_publ_flag
Br1 C1 1.918(3) . ?
O1 C16 1.426(4) . ?
O1 C15 1.429(4) . ?
O1 Li1 2.035(6) . ?
O2 C18 1.430(4) . ?
O2 C17 1.436(4) . ?
O2 Li1 1.997(6) . ?
Li1 C8 2.257(6) . ?
Li1 C8 2.361(6) 3_566 ?
Li1 Li1 2.489(10) 3_566 ?
C1 C2 1.391(4) . ?
C1 C14 1.396(4) . ?
C2 C3 1.429(4) . ?
C2 C7 1.454(4) . ?
C3 C4 1.354(4) . ?
C3 H3 0.9500 . ?
C4 C5 1.405(5) . ?
C4 H4 0.9500 . ?
C5 C6 1.365(5) . ?
C5 H5 0.9500 . ?
C6 C7 1.419(4) . ?
C6 H6 0.9500 . ?
C7 C8 1.424(4) . ?
C8 C9 1.419(4) . ?
C8 Li1 2.361(6) 3_566 ?
C9 C10 1.433(4) . ?
C9 C14 1.448(4) . ?
C10 C11 1.351(4) . ?
C10 H10 0.9500 . ?
C11 C12 1.424(5) . ?
C11 H11 0.9500 . ?
C12 C13 1.350(5) . ?
C12 H12 0.9500 . ?
C13 C14 1.427(4) . ?
C13 H13 0.9500 . ?
C15 H15A 0.9800 . ?
C15 H15B 0.9800 . ?
C15 H15C 0.9800 . ?
C16 C17 1.510(5) . ?
C16 H16A 0.9900 . ?
C16 H16B 0.9900 . ?
C17 H17A 0.9900 . ?
C17 H17B 0.9900 . ?
C18 H18A 0.9800 . ?
C18 H18B 0.9800 . ?
C18 H18C 0.9800 . ?

loop_
_geom_torsion_atom_site_label_1
_geom_torsion_atom_site_label_2
_geom_torsion_atom_site_label_3
_geom_torsion_atom_site_label_4
_geom_torsion
_geom_torsion_site_symmetry_1
_geom_torsion_site_symmetry_2
_geom_torsion_site_symmetry_3
_geom_torsion_site_symmetry_4
_geom_torsion_publ_flag
C18 O2 Li1 O1 104.2(3) . . . . ?
C17 O2 Li1 O1 -25.8(3) . . . . ?
C18 O2 Li1 C8 -25.3(4) . . . . ?
C17 O2 Li1 C8 -155.3(3) . . . . ?
C18 O2 Li1 C8 -153.1(2) . . . 3_566 ?
C17 O2 Li1 C8 76.9(3) . . . 3_566 ?
C18 O2 Li1 Li1 -97.2(5) . . . 3_566 ?
C17 O2 Li1 Li1 132.8(5) . . . 3_566 ?
C16 O1 Li1 O2 -2.8(3) . . . . ?
C15 O1 Li1 O2 -162.7(3) . . . . ?
C16 O1 Li1 C8 118.4(3) . . . . ?
C15 O1 Li1 C8 -41.4(5) . . . . ?
C16 O1 Li1 C8 -105.6(2) . . . 3_566 ?
C15 O1 Li1 C8 94.6(4) . . . 3_566 ?
C16 O1 Li1 Li1 -157.1(5) . . . 3_566 ?
C15 O1 Li1 Li1 43.1(8) . . . 3_566 ?
C14 C1 C2 C3 -175.0(3) . . . . ?
Br1 C1 C2 C3 5.0(4) . . . . ?
C14 C1 C2 C7 5.4(4) . . . . ?
Br1 C1 C2 C7 -174.5(2) . . . . ?
C1 C2 C3 C4 -177.7(3) . . . . ?
C7 C2 C3 C4 1.8(5) . . . . ?
C2 C3 C4 C5 1.9(5) . . . . ?
C3 C4 C5 C6 -2.5(5) . . . . ?
C4 C5 C6 C7 -0.7(5) . . . . ?
C5 C6 C7 C8 -175.3(3) . . . . ?
C5 C6 C7 C2 4.2(4) . . . . ?
C1 C2 C7 C6 174.9(3) . . . . ?
C3 C2 C7 C6 -4.7(4) . . . . ?
C1 C2 C7 C8 -5.7(4) . . . . ?
C3 C2 C7 C8 174.8(3) . . . . ?
C6 C7 C8 C9 179.9(3) . . . . ?
C2 C7 C8 C9 0.4(4) . . . . ?
C6 C7 C8 Li1 24.3(4) . . . . ?
C2 C7 C8 Li1 -155.1(3) . . . . ?
C6 C7 C8 Li1 -51.0(4) . . . 3_566 ?
C2 C7 C8 Li1 129.5(3) . . . 3_566 ?
O2 Li1 C8 C9 -26.8(4) . . . . ?
O1 Li1 C8 C9 -132.7(3) . . . . ?
C8 Li1 C8 C9 95.4(3) 3_566 . . . ?
Li1 Li1 C8 C9 95.4(3) 3_566 . . . ?
O2 Li1 C8 C7 126.3(3) . . . . ?
O1 Li1 C8 C7 20.4(4) . . . . ?
C8 Li1 C8 C7 -111.5(3) 3_566 . . . ?
Li1 Li1 C8 C7 -111.5(3) 3_566 . . . ?
O2 Li1 C8 Li1 -122.2(4) . . . 3_566 ?
O1 Li1 C8 Li1 131.8(5) . . . 3_566 ?
C8 Li1 C8 Li1 0.0 3_566 . . 3_566 ?
C7 C8 C9 C10 -175.7(3) . . . . ?
Li1 C8 C9 C10 -21.8(4) . . . . ?
Li1 C8 C9 C10 49.6(3) 3_566 . . . ?
C7 C8 C9 C14 5.3(4) . . . . ?
Li1 C8 C9 C14 159.2(3) . . . . ?
Li1 C8 C9 C14 -129.3(3) 3_566 . . . ?
C8 C9 C10 C11 -176.0(3) . . . . ?
C14 C9 C10 C11 3.0(4) . . . . ?
C9 C10 C11 C12 1.2(5) . . . . ?
C10 C11 C12 C13 -2.8(5) . . . . ?
C11 C12 C13 C14 0.0(5) . . . . ?
C2 C1 C14 C13 -179.1(3) . . . . ?
Br1 C1 C14 C13 0.9(4) . . . . ?
C2 C1 C14 C9 -0.2(4) . . . . ?
Br1 C1 C14 C9 179.8(2) . . . . ?
C12 C13 C14 C1 -176.7(3) . . . . ?
C12 C13 C14 C9 4.4(5) . . . . ?
C8 C9 C14 C1 -5.7(4) . . . . ?
C10 C9 C14 C1 175.3(3) . . . . ?
C8 C9 C14 C13 173.3(3) . . . . ?
C10 C9 C14 C13 -5.7(4) . . . . ?
C15 O1 C16 C17 -165.0(3) . . . . ?
Li1 O1 C16 C17 29.7(3) . . . . ?
C18 O2 C17 C16 -85.1(3) . . . . ?
Li1 O2 C17 C16 51.0(3) . . . . ?
O1 C16 C17 O2 -55.9(3) . . . . ?
